data_2020881
loop_
_publ_author_name
'Lin, Xiao-Ying'
'Zheng, Qin-Qin'
'Gong, Ling-Zhu'
'Liu, Ya-Min'
'Liu, Min-Yi'
'Liu, Xin-Zhong'

_publ_section_title
;
 Manganese(II), lead(II) and cadmium(II) coordination complexes containing
 a tetrazole-based acylamide ligand: synthesis and the influence of the
 metal ions on the structures
;
_journal_coeditor_code YF3129
_journal_issue 2
_journal_name_full 'Acta Crystallographica Section C'
_journal_page_first
;
;
_journal_paper_doi 10.1107/S2053229617018101
_journal_volume 74
_journal_year 2018
_chemical_formula_iupac '[Pb2 (C10 H8 N5 O)4 (H2 O)2]'
_chemical_formula_moiety 'C40 H36 N20 O6 Pb2'
_chemical_formula_sum 'C40 H36 N20 O6 Pb2'
_chemical_formula_weight 1307.27
_chemical_name_systematic
Bis[\m-5-(3-phenylprop-2-enamido)-1<i>H</i>-1,2,3,4-tetrazol-1-ido]-\k^3^<i>N</i>^1^,<i>O</i>:<i>N</i>^2^;\k^3^<i>N</i>^2^:<i>N</i>^1^,<i>O</i>-bis{aqua[5-(3-phenylprop-2-enamido)-1<i>H</i>-1,2,3,4-tetrazol-1-ido-\k^2^<i>N</i>^1^,<i>O</i>]lead(II)}
_space_group_crystal_system monoclinic
_space_group_IT_number 14
_space_group_name_Hall '-P 2ybc'
_space_group_name_H-M_alt 'P 1 21/c 1'
_symmetry_space_group_name_Hall '-P 2ybc'
_symmetry_space_group_name_H-M 'P 1 21/c 1'
_atom_sites_solution_hydrogens mixed
_audit_creation_method SHELXL-2014/7
_cell_angle_alpha 90
_cell_angle_beta 91.30(3)
_cell_angle_gamma 90
_cell_formula_units_Z 2
_cell_length_a 9.1343(18)
_cell_length_b 14.260(3)
_cell_length_c 16.985(3)
_cell_measurement_reflns_used 7470
_cell_measurement_temperature 293(2)
_cell_measurement_theta_max 27.51
_cell_measurement_theta_min 3.09
_cell_volume 2211.8(7)
_computing_cell_refinement
;
CrystalClear (Rigaku, 2002)
;
_computing_data_collection
;
CrystalClear (Rigaku, 2002)
;
_computing_data_reduction
;
CrystalClear (Rigaku, 2002)
;
_computing_molecular_graphics
;
DIAMOND (Brandenburg, 2004)
;
_computing_publication_material
;
publCIF (Westrip, 2010)
;
_computing_structure_refinement
;
SHELXL2014 (Sheldrick, 2015)
;
_computing_structure_solution
;
SHELXS97 (Sheldrick, 2008)
;
_diffrn_ambient_temperature 293(2)
_diffrn_measured_fraction_theta_full 0.997
_diffrn_measured_fraction_theta_max 0.996
_diffrn_measurement_device_type 'Rigaku Saturn 724 CCD area-detector'
_diffrn_measurement_method 'Omega scan'
_diffrn_radiation_type MoK\a
_diffrn_radiation_wavelength 0.71073
_diffrn_reflns_av_R_equivalents 0.0611
_diffrn_reflns_limit_h_max 11
_diffrn_reflns_limit_h_min -11
_diffrn_reflns_limit_k_max 16
_diffrn_reflns_limit_k_min -18
_diffrn_reflns_limit_l_max 16
_diffrn_reflns_limit_l_min -22
_diffrn_reflns_number 17727
_diffrn_reflns_theta_full 25.242
_diffrn_reflns_theta_max 27.497
_diffrn_reflns_theta_min 3.099
_exptl_absorpt_coefficient_mu 7.674
_exptl_absorpt_correction_T_max 1.0000
_exptl_absorpt_correction_T_min 0.5394
_exptl_absorpt_correction_type multi-scan
_exptl_absorpt_process_details
;
(RAPID-AUTO; Rigaku, 1998)
;
_exptl_crystal_colour colourless
_exptl_crystal_density_diffrn 1.963
_exptl_crystal_description block
_exptl_crystal_F_000 1256
_exptl_crystal_size_max 0.48
_exptl_crystal_size_mid 0.29
_exptl_crystal_size_min 0.13
_refine_diff_density_max 1.100
_refine_diff_density_min -1.374
_refine_ls_extinction_coef 0.0038(3)
_refine_ls_extinction_expression Fc^*^=kFc[1+0.001xFc^2^\l^3^/sin(2\q)]^-1/4^
_refine_ls_extinction_method
;
SHELXL2014 (Sheldrick, 2015)
;
_refine_ls_goodness_of_fit_ref 1.002
_refine_ls_hydrogen_treatment constr
_refine_ls_matrix_type full
_refine_ls_number_parameters 308
_refine_ls_number_reflns 5037
_refine_ls_number_restraints 0
_refine_ls_restrained_S_all 1.002
_refine_ls_R_factor_all 0.0353
_refine_ls_R_factor_gt 0.0331
_refine_ls_shift/su_max 0.001
_refine_ls_shift/su_mean 0.000
_refine_ls_structure_factor_coef Fsqd
_refine_ls_weighting_details 'w=1/[\s^2^(Fo^2^)+(0.0543P)^2^+2.2723P] where P=(Fo^2^+2Fc^2^)/3'
_refine_ls_weighting_scheme calc
_refine_ls_wR_factor_gt 0.0904
_refine_ls_wR_factor_ref 0.0921
_reflns_number_gt 4822
_reflns_number_total 5037
_reflns_threshold_expression 'I > 2\s(I)'
_cod_data_source_file yf3129sup1.cif
_cod_data_source_block complex2
_cod_database_code 2020881
_shelx_space_group_comment
;
The symmetry employed for this shelxl refinement is uniquely defined
by the following loop, which should always be used as a source of
symmetry information in preference to the above space-group names.
They are only intended as comments.
;

loop_
_space_group_symop_operation_xyz
'x, y, z'
'-x, y+1/2, -z+1/2'
'-x, -y, -z'
'x, -y-1/2, z-1/2'

loop_
_atom_site_type_symbol
_atom_site_label
_atom_site_fract_x
_atom_site_fract_y
_atom_site_fract_z
_atom_site_U_iso_or_equiv
_atom_site_adp_type
_atom_site_calc_flag
_atom_site_occupancy
Pb Pb1 0.71402(2) 0.50955(2) 0.44660(2) 0.02711(10) Uani d 1
O O1 0.7515(4) 0.5156(2) 0.3026(2) 0.0420(9) Uani d 1
O O1W 0.9865(4) 0.6047(3) 0.4396(2) 0.0579(11) Uani d 1
H H1A 1.0211 0.6328 0.4794 0.087 Uiso d 1
H H1B 1.0542 0.6067 0.4070 0.087 Uiso d 1
O O2 0.8764(3) 0.3725(2) 0.40959(17) 0.0327(7) Uani d 1
N N1 0.4830(4) 0.5613(3) 0.3708(2) 0.0316(8) Uani d 1
N N2 0.3480(4) 0.5708(3) 0.4024(2) 0.0354(8) Uani d 1
N N3 0.2611(4) 0.6123(3) 0.3518(2) 0.0387(9) Uani d 1
N N4 0.3330(4) 0.6315(3) 0.2854(2) 0.0384(9) Uani d 1
N N5 0.5750(4) 0.6051(3) 0.2433(2) 0.0318(8) Uani d 1
H H5 0.5542 0.6377 0.2019 0.038 Uiso d 1
N N6 0.5729(4) 0.3653(3) 0.4267(2) 0.0303(7) Uani d 1
N N7 0.4377(4) 0.3515(3) 0.4545(2) 0.0333(8) Uani d 1
N N8 0.3877(4) 0.2708(3) 0.4293(2) 0.0350(8) Uani d 1
N N9 0.4896(4) 0.2288(3) 0.3857(2) 0.0339(8) Uani d 1
N N10 0.7262(4) 0.2732(3) 0.3424(2) 0.0309(8) Uani d 1
H H10 0.7206 0.2328 0.3048 0.037 Uiso d 1
C C1 0.4674(4) 0.5993(3) 0.2993(2) 0.0284(8) Uani d 1
C C2 0.7077(5) 0.5654(3) 0.2468(2) 0.0315(9) Uani d 1
C C3 0.7973(5) 0.5855(3) 0.1780(2) 0.0357(10) Uani d 1
H H3 0.7571 0.6212 0.1371 0.043 Uiso calc 1
C C4 0.9336(5) 0.5544(3) 0.1722(3) 0.0358(10) Uani d 1
H H4 0.9691 0.5173 0.2134 0.043 Uiso calc 1
C C5 1.0346(5) 0.5724(3) 0.1075(3) 0.0342(9) Uani d 1
C C6 0.9951(5) 0.6281(4) 0.0435(3) 0.0446(12) Uani d 1
H H6 0.9032 0.6561 0.0408 0.054 Uiso calc 1
C C7 1.0923(7) 0.6417(5) -0.0159(3) 0.0581(15) Uani d 1
H H7 1.0658 0.6795 -0.0585 0.070 Uiso calc 1
C C8 1.2292(6) 0.6002(5) -0.0133(3) 0.0582(15) Uani d 1
H H8 1.2934 0.6087 -0.0544 0.070 Uiso calc 1
C C9 1.2697(6) 0.5459(6) 0.0509(4) 0.0607(17) Uani d 1
H H9 1.3621 0.5186 0.0536 0.073 Uiso calc 1
C C10 1.1735(6) 0.5324(4) 0.1107(3) 0.0472(12) Uani d 1
H H10A 1.2015 0.4960 0.1539 0.057 Uiso calc 1
C C11 0.6012(4) 0.2885(3) 0.3858(2) 0.0264(8) Uani d 1
C C12 0.8553(4) 0.3165(3) 0.3549(2) 0.0273(8) Uani d 1
C C13 0.9661(5) 0.2940(3) 0.2976(3) 0.0347(9) Uani d 1
H H13 0.9451 0.2493 0.2591 0.042 Uiso calc 1
C C14 1.0966(4) 0.3355(3) 0.2987(2) 0.0321(9) Uani d 1
H H14 1.1173 0.3758 0.3405 0.039 Uiso calc 1
C C15 1.2106(4) 0.3238(3) 0.2403(2) 0.0304(9) Uani d 1
C C16 1.1853(5) 0.2728(3) 0.1716(3) 0.0355(10) Uani d 1
H H16 1.0959 0.2428 0.1634 0.043 Uiso calc 1
C C17 1.2921(6) 0.2663(4) 0.1150(3) 0.0430(11) Uani d 1
H H17 1.2736 0.2332 0.0686 0.052 Uiso calc 1
C C18 1.4253(6) 0.3090(4) 0.1279(3) 0.0468(12) Uani d 1
H H18 1.4972 0.3046 0.0902 0.056 Uiso calc 1
C C19 1.4532(5) 0.3581(4) 0.1963(3) 0.0466(12) Uani d 1
H H19 1.5449 0.3849 0.2054 0.056 Uiso calc 1
C C20 1.3455(5) 0.3678(3) 0.2513(3) 0.0361(10) Uani d 1
H H20 1.3632 0.4039 0.2961 0.043 Uiso calc 1

loop_
_atom_site_aniso_label
_atom_site_aniso_U_11
_atom_site_aniso_U_22
_atom_site_aniso_U_33
_atom_site_aniso_U_12
_atom_site_aniso_U_13
_atom_site_aniso_U_23
Pb1 0.02563(12) 0.03211(13) 0.02365(12) -0.00077(5) 0.00198(7) -0.00189(5)
O1 0.048(2) 0.053(2) 0.0256(18) 0.0187(16) 0.0060(15) 0.0089(14)
O1W 0.0358(18) 0.098(3) 0.040(2) -0.019(2) 0.0012(15) -0.006(2)
O2 0.0288(14) 0.0403(18) 0.0288(15) 0.0031(13) -0.0014(12) -0.0084(13)
N1 0.0321(18) 0.038(2) 0.0243(17) -0.0011(15) 0.0019(13) 0.0035(15)
N2 0.0336(18) 0.045(2) 0.0278(18) -0.0023(17) 0.0041(14) 0.0064(16)
N3 0.0269(17) 0.056(3) 0.034(2) 0.0026(17) 0.0049(15) 0.0062(18)
N4 0.0323(19) 0.051(3) 0.031(2) 0.0035(18) 0.0004(15) 0.0100(18)
N5 0.0323(18) 0.036(2) 0.0276(18) 0.0037(15) 0.0012(14) 0.0089(15)
N6 0.0263(16) 0.0349(19) 0.0299(18) 0.0005(14) 0.0068(13) -0.0024(15)
N7 0.0298(18) 0.042(2) 0.0286(18) -0.0006(16) 0.0069(14) -0.0061(16)
N8 0.0302(18) 0.042(2) 0.0333(19) -0.0049(16) 0.0063(15) -0.0024(16)
N9 0.0312(18) 0.038(2) 0.0322(19) -0.0059(16) 0.0059(15) -0.0076(16)
N10 0.0276(17) 0.0346(19) 0.0306(18) 0.0012(15) 0.0039(14) -0.0101(15)
C1 0.031(2) 0.028(2) 0.026(2) 0.0008(16) -0.0027(16) 0.0023(16)
C2 0.032(2) 0.038(2) 0.025(2) 0.0036(18) 0.0022(16) 0.0035(17)
C3 0.040(2) 0.042(3) 0.025(2) 0.007(2) 0.0034(17) 0.0084(18)
C4 0.038(2) 0.042(3) 0.028(2) 0.004(2) 0.0034(17) 0.0052(19)
C5 0.032(2) 0.036(2) 0.035(2) -0.0004(18) 0.0033(17) -0.0034(18)
C6 0.040(3) 0.057(3) 0.036(3) 0.003(2) 0.006(2) 0.008(2)
C7 0.058(3) 0.075(4) 0.041(3) -0.005(3) 0.006(2) 0.015(3)
C8 0.052(3) 0.073(4) 0.051(3) -0.016(3) 0.020(3) -0.005(3)
C9 0.035(3) 0.065(5) 0.082(5) 0.003(3) 0.018(3) -0.002(3)
C10 0.042(3) 0.048(3) 0.052(3) 0.002(2) 0.002(2) 0.003(3)
C11 0.0237(18) 0.032(2) 0.0233(19) -0.0005(16) 0.0014(15) -0.0017(16)
C12 0.0278(19) 0.030(2) 0.0243(19) 0.0043(16) -0.0042(15) 0.0002(16)
C13 0.031(2) 0.037(2) 0.037(2) 0.0026(18) 0.0031(17) -0.0091(19)
C14 0.028(2) 0.039(2) 0.030(2) 0.0016(17) -0.0008(16) -0.0053(18)
C15 0.029(2) 0.033(2) 0.030(2) 0.0028(17) -0.0008(16) 0.0026(17)
C16 0.035(2) 0.042(3) 0.030(2) -0.0010(19) 0.0041(18) 0.0000(19)
C17 0.046(3) 0.046(3) 0.037(3) 0.001(2) 0.012(2) -0.005(2)
C18 0.040(3) 0.050(3) 0.051(3) 0.000(2) 0.016(2) 0.003(2)
C19 0.032(2) 0.051(3) 0.057(3) -0.008(2) 0.010(2) 0.008(2)
C20 0.036(2) 0.036(2) 0.037(2) -0.0013(19) -0.0038(19) 0.0012(19)

loop_
_atom_type_symbol
_atom_type_description
_atom_type_scat_dispersion_real
_atom_type_scat_dispersion_imag
_atom_type_scat_source
C C 0.0033 0.0016 'International Tables Vol C Tables 4.2.6.8 and 6.1.1.4'
H H 0.0000 0.0000 'International Tables Vol C Tables 4.2.6.8 and 6.1.1.4'
N N 0.0061 0.0033 'International Tables Vol C Tables 4.2.6.8 and 6.1.1.4'
O O 0.0106 0.0060 'International Tables Vol C Tables 4.2.6.8 and 6.1.1.4'
Pb Pb -3.3944 10.1111 'International Tables Vol C Tables 4.2.6.8 and 6.1.1.4'

loop_
_geom_angle_atom_site_label_1
_geom_angle_atom_site_label_2
_geom_angle_atom_site_label_3
_geom_angle
N6 Pb1 O1 88.68(12)
N6 Pb1 O2 68.15(11)
O1 Pb1 O2 71.83(10)
N6 Pb1 N1 75.32(12)
O1 Pb1 N1 67.90(12)
O2 Pb1 N1 125.26(11)
C2 O1 Pb1 136.3(3)
H1A O1W H1B 104.2
C12 O2 Pb1 126.9(3)
C1 N1 N2 103.9(3)
C1 N1 Pb1 130.2(3)
N2 N1 Pb1 125.0(2)
N3 N2 N1 109.3(3)
N2 N3 N4 110.1(3)
C1 N4 N3 104.3(3)
C2 N5 C1 126.8(4)
C2 N5 H5 116.6
C1 N5 H5 116.5
C11 N6 N7 104.8(3)
C11 N6 Pb1 131.2(3)
N7 N6 Pb1 123.9(3)
N8 N7 N6 109.2(3)
N7 N8 N9 109.4(3)
C11 N9 N8 104.8(3)
C12 N10 C11 124.9(4)
C12 N10 H10 117.5
C11 N10 H10 117.6
N4 C1 N1 112.4(4)
N4 C1 N5 121.6(4)
N1 C1 N5 125.9(4)
O1 C2 N5 123.5(4)
O1 C2 C3 122.8(4)
N5 C2 C3 113.7(4)
C4 C3 C2 122.2(4)
C4 C3 H3 118.9
C2 C3 H3 118.9
C3 C4 C5 127.0(4)
C3 C4 H4 116.5
C5 C4 H4 116.5
C6 C5 C10 119.0(4)
C6 C5 C4 121.9(4)
C10 C5 C4 119.1(4)
C7 C6 C5 119.7(5)
C7 C6 H6 120.1
C5 C6 H6 120.1
C6 C7 C8 121.0(5)
C6 C7 H7 119.5
C8 C7 H7 119.5
C9 C8 C7 119.4(5)
C9 C8 H8 120.3
C7 C8 H8 120.3
C10 C9 C8 119.9(6)
C10 C9 H9 120.1
C8 C9 H9 120.1
C9 C10 C5 120.9(5)
C9 C10 H10A 119.6
C5 C10 H10A 119.6
N6 C11 N9 111.8(4)
N6 C11 N10 125.5(4)
N9 C11 N10 122.6(4)
O2 C12 N10 122.5(4)
O2 C12 C13 123.1(4)
N10 C12 C13 114.4(4)
C14 C13 C12 121.9(4)
C14 C13 H13 119.1
C12 C13 H13 119.1
C13 C14 C15 126.2(4)
C13 C14 H14 116.9
C15 C14 H14 116.9
C16 C15 C20 118.6(4)
C16 C15 C14 121.4(4)
C20 C15 C14 119.9(4)
C17 C16 C15 120.7(4)
C17 C16 H16 119.7
C15 C16 H16 119.7
C18 C17 C16 119.6(5)
C18 C17 H17 120.2
C16 C17 H17 120.2
C17 C18 C19 120.5(5)
C17 C18 H18 119.8
C19 C18 H18 119.8
C18 C19 C20 120.1(5)
C18 C19 H19 119.9
C20 C19 H19 119.9
C19 C20 C15 120.4(5)
C19 C20 H20 119.8
C15 C20 H20 119.8

loop_
_geom_bond_atom_site_label_1
_geom_bond_atom_site_label_2
_geom_bond_distance
Pb1 N6 2.447(4)
Pb1 O1 2.479(4)
Pb1 O2 2.541(3)
Pb1 N1 2.556(4)
O1 C2 1.242(5)
O1W H1A 0.8409
O1W H1B 0.8387
O2 C12 1.237(5)
N1 C1 1.335(5)
N1 N2 1.363(5)
N2 N3 1.299(5)
N3 N4 1.348(5)
N4 C1 1.327(5)
N5 C2 1.338(5)
N5 C1 1.385(5)
N5 H5 0.8602
N6 C11 1.325(5)
N6 N7 1.347(5)
N7 N8 1.307(5)
N8 N9 1.343(5)
N9 C11 1.328(5)
N10 C12 1.344(5)
N10 C11 1.390(5)
N10 H10 0.8599
C2 C3 1.471(6)
C3 C4 1.327(6)
C3 H3 0.9300
C4 C5 1.473(6)
C4 H4 0.9300
C5 C6 1.388(7)
C5 C10 1.391(7)
C6 C7 1.372(7)
C6 H6 0.9300
C7 C8 1.383(8)
C7 H7 0.9300
C8 C9 1.380(9)
C8 H8 0.9300
C9 C10 1.372(8)
C9 H9 0.9300
C10 H10A 0.9300
C12 C13 1.456(6)
C13 C14 1.331(6)
C13 H13 0.9300
C14 C15 1.464(6)
C14 H14 0.9300
C15 C16 1.390(6)
C15 C20 1.392(6)
C16 C17 1.388(6)
C16 H16 0.9300
C17 C18 1.374(7)
C17 H17 0.9300
C18 C19 1.375(7)
C18 H18 0.9300
C19 C20 1.379(6)
C19 H19 0.9300
C20 H20 0.9300

loop_
_geom_hbond_atom_site_label_D
_geom_hbond_atom_site_label_H
_geom_hbond_atom_site_label_A
_geom_hbond_site_symmetry_A
_geom_hbond_distance_DH
_geom_hbond_distance_HA
_geom_hbond_distance_DA
_geom_hbond_angle_DHA
O1W H1A O2 3_766 0.84 2.09 2.845(4) 149.5
O1W H1B N3 1_655 0.84 2.13 2.948(5) 164.9
N5 H5 N9 2_655 0.86 2.01 2.863(5) 172.3
N10 H10 N4 2_645 0.86 2.15 3.004(5) 170.2

loop_
_geom_torsion_atom_site_label_1
_geom_torsion_atom_site_label_2
_geom_torsion_atom_site_label_3
_geom_torsion_atom_site_label_4
_geom_torsion
C1 N1 N2 N3 -0.3(5)
Pb1 N1 N2 N3 169.8(3)
N1 N2 N3 N4 0.2(5)
N2 N3 N4 C1 -0.1(5)
C11 N6 N7 N8 -1.5(5)
Pb1 N6 N7 N8 175.4(3)
N6 N7 N8 N9 1.3(5)
N7 N8 N9 C11 -0.5(5)
N3 N4 C1 N1 -0.1(5)
N3 N4 C1 N5 179.0(4)
N2 N1 C1 N4 0.2(5)
Pb1 N1 C1 N4 -169.1(3)
N2 N1 C1 N5 -178.9(4)
Pb1 N1 C1 N5 11.8(6)
C2 N5 C1 N4 -171.3(4)
C2 N5 C1 N1 7.7(7)
Pb1 O1 C2 N5 -32.7(8)
Pb1 O1 C2 C3 147.8(4)
C1 N5 C2 O1 0.9(7)
C1 N5 C2 C3 -179.5(4)
O1 C2 C3 C4 -2.5(8)
N5 C2 C3 C4 177.9(5)
C2 C3 C4 C5 -178.0(4)
C3 C4 C5 C6 1.1(8)
C3 C4 C5 C10 -178.8(5)
C10 C5 C6 C7 0.9(8)
C4 C5 C6 C7 -179.1(5)
C5 C6 C7 C8 0.5(9)
C6 C7 C8 C9 -1.5(10)
C7 C8 C9 C10 1.1(10)
C8 C9 C10 C5 0.3(10)
C6 C5 C10 C9 -1.3(8)
C4 C5 C10 C9 178.7(5)
N7 N6 C11 N9 1.2(5)
Pb1 N6 C11 N9 -175.3(3)
N7 N6 C11 N10 176.3(4)
Pb1 N6 C11 N10 -0.3(6)
N8 N9 C11 N6 -0.5(5)
N8 N9 C11 N10 -175.7(4)
C12 N10 C11 N6 23.3(7)
C12 N10 C11 N9 -162.1(4)
Pb1 O2 C12 N10 -48.8(6)
Pb1 O2 C12 C13 129.5(4)
C11 N10 C12 O2 3.1(7)
C11 N10 C12 C13 -175.3(4)
O2 C12 C13 C14 -2.8(7)
N10 C12 C13 C14 175.7(4)
C12 C13 C14 C15 -174.6(4)
C13 C14 C15 C16 6.6(7)
C13 C14 C15 C20 -176.4(5)
C20 C15 C16 C17 -0.3(7)
C14 C15 C16 C17 176.7(4)
C15 C16 C17 C18 1.4(8)
C16 C17 C18 C19 -0.2(8)
C17 C18 C19 C20 -2.3(8)
C18 C19 C20 C15 3.5(8)
C16 C15 C20 C19 -2.2(7)
C14 C15 C20 C19 -179.2(4)

_cod_database_fobs_code 2020881
